data_4038552
loop_
_publ_author_name
'Xie, Pei'
'Yang, Shoushan'
'Guo, Yuyu'
'Cai, Zhihua'
'Dai, Bin'
'He, Lin'

_publ_section_title
;
 Multicomponent reaction of phosphines, benzynes and CO2: facile synthesis
 of stable zwitterionic phosphonium inner-salts.
;
_journal_name_full 'The Journal of organic chemistry'
_journal_paper_doi 10.1021/acs.joc.0c00745
_journal_year 2020
_chemical_formula_moiety 'C25 H19 O2 P'
_chemical_formula_sum 'C25 H19 O2 P'
_chemical_formula_weight 382.37
_space_group_crystal_system monoclinic
_space_group_IT_number 14
_space_group_name_Hall '-P 2yn'
_space_group_name_H-M_alt 'P 1 21/n 1'
_atom_sites_solution_hydrogens geom
_atom_sites_solution_primary direct
_audit_creation_date 2019-09-19
_audit_creation_method
;
Olex2 1.2
(compiled 2018.05.29 svn.r3508 for OlexSys, GUI svn.r5506)
;
_cell_angle_alpha 90
_cell_angle_beta 93.640(2)
_cell_angle_gamma 90
_cell_formula_units_Z 4
_cell_length_a 9.9751(4)
_cell_length_b 14.6491(5)
_cell_length_c 14.8894(5)
_cell_measurement_reflns_used 3324
_cell_measurement_temperature 173(2)
_cell_measurement_theta_max 25.80
_cell_measurement_theta_min 2.39
_cell_volume 2171.34(14)
_computing_cell_refinement 'SAINT V8.38A (?, 2016)'
_computing_data_collection 'Bruker APEX3'
_computing_data_reduction 'SAINT V8.38A (?, 2016)'
_computing_molecular_graphics 'Olex2 (Dolomanov et al., 2009)'
_computing_publication_material 'Olex2 (Dolomanov et al., 2009)'
_computing_structure_refinement 'ShelXL (Sheldrick, 2015)'
_computing_structure_solution 'ShelXS-1997 (Sheldrick, 2008)'
_diffrn_ambient_temperature 173.0
_diffrn_detector_area_resol_mean 8
_diffrn_measured_fraction_theta_full 0.999
_diffrn_measured_fraction_theta_max 0.998
_diffrn_measurement_device_type 'Bruker D8 Venture'
_diffrn_measurement_method '\w and \f scans'
_diffrn_radiation_monochromator graphite
_diffrn_radiation_type MoK\a
_diffrn_radiation_wavelength 0.71073
_diffrn_reflns_av_R_equivalents 0.0733
_diffrn_reflns_av_unetI/netI 0.0592
_diffrn_reflns_Laue_measured_fraction_full 0.999
_diffrn_reflns_Laue_measured_fraction_max 0.998
_diffrn_reflns_limit_h_max 12
_diffrn_reflns_limit_h_min -12
_diffrn_reflns_limit_k_max 17
_diffrn_reflns_limit_k_min -18
_diffrn_reflns_limit_l_max 18
_diffrn_reflns_limit_l_min -18
_diffrn_reflns_number 16589
_diffrn_reflns_point_group_measured_fraction_full 0.999
_diffrn_reflns_point_group_measured_fraction_max 0.998
_diffrn_reflns_theta_full 25.242
_diffrn_reflns_theta_max 26.037
_diffrn_reflns_theta_min 2.389
_diffrn_source 'sealed tube'
_exptl_absorpt_coefficient_mu 0.143
_exptl_absorpt_correction_T_max 0.7453
_exptl_absorpt_correction_T_min 0.6888
_exptl_absorpt_correction_type multi-scan
_exptl_absorpt_process_details SADABS
_exptl_crystal_density_diffrn 1.170
_exptl_crystal_description block
_exptl_crystal_F_000 800
_exptl_crystal_size_max 0.17
_exptl_crystal_size_mid 0.15
_exptl_crystal_size_min 0.14
_refine_diff_density_max 0.303
_refine_diff_density_min -0.310
_refine_diff_density_rms 0.053
_refine_ls_extinction_method none
_refine_ls_goodness_of_fit_ref 1.057
_refine_ls_hydrogen_treatment constr
_refine_ls_matrix_type full
_refine_ls_number_parameters 253
_refine_ls_number_reflns 4278
_refine_ls_number_restraints 0
_refine_ls_restrained_S_all 1.057
_refine_ls_R_factor_all 0.0791
_refine_ls_R_factor_gt 0.0483
_refine_ls_shift/su_max 0.000
_refine_ls_shift/su_mean 0.000
_refine_ls_structure_factor_coef Fsqd
_refine_ls_weighting_details 'w=1/[\s^2^(Fo^2^)+(0.0409P)^2^+0.5493P] where P=(Fo^2^+2Fc^2^)/3'
_refine_ls_weighting_scheme calc
_refine_ls_wR_factor_gt 0.1025
_refine_ls_wR_factor_ref 0.1186
_reflns_Friedel_coverage 0.000
_reflns_number_gt 3008
_reflns_number_total 4278
_reflns_threshold_expression 'I > 2\s(I)'
_cod_data_source_file jo0c00745_si_002.cif
_cod_data_source_block 11_sq
_cod_database_code 4038552
_shelx_shelxl_version_number 2018/3
_shelx_space_group_comment
;
The symmetry employed for this shelxl refinement is uniquely defined
by the following loop, which should always be used as a source of
symmetry information in preference to the above space-group names.
They are only intended as comments.
;
_shelx_estimated_absorpt_t_max 0.980
_shelx_estimated_absorpt_t_min 0.976
_olex2_refinement_description
;
1. Fixed Uiso
 At 1.2 times of:
  All C(H) groups
2.a Aromatic/amide H refined with riding coordinates:
 C4(H4), C5(H5), C6(H6), C7(H7), C9(H9), C10(H10), C11(H11), C12(H12),
 C13(H13), C15(H15), C16(H16), C17(H17), C18(H18), C19(H19), C21(H21), C22(H22),
  C23(H23), C24(H24), C25(H25)
;
_platon_squeeze_void_probe_radius 1.20
_olex2_submission_special_instructions 'No special instructions were received'

loop_
_space_group_symop_operation_xyz
'x, y, z'
'-x+1/2, y+1/2, -z+1/2'
'-x, -y, -z'
'x-1/2, -y-1/2, z-1/2'

loop_
_atom_site_label
_atom_site_type_symbol
_atom_site_fract_x
_atom_site_fract_y
_atom_site_fract_z
_atom_site_U_iso_or_equiv
_atom_site_adp_type
_atom_site_occupancy
_atom_site_site_symmetry_order
_atom_site_calc_flag
_atom_site_refinement_flags_posn
_atom_site_refinement_flags_adp
_atom_site_refinement_flags_occupancy
_atom_site_disorder_assembly
_atom_site_disorder_group
P1 P 0.68828(6) 0.66280(4) 0.60168(4) 0.02115(15) Uani 1 1 d . . . . .
O1 O 0.75246(16) 0.66952(10) 0.75060(10) 0.0276(4) Uani 1 1 d . . . . .
O2 O 0.65351(18) 0.67035(11) 0.88221(10) 0.0338(4) Uani 1 1 d . . . . .
C1 C 0.6519(2) 0.66743(14) 0.79926(15) 0.0243(5) Uani 1 1 d . . . . .
C2 C 0.5204(2) 0.66193(14) 0.74363(15) 0.0233(5) Uani 1 1 d . . . . .
C3 C 0.5256(2) 0.65956(14) 0.64977(15) 0.0217(5) Uani 1 1 d . . . . .
C4 C 0.4059(2) 0.65461(15) 0.59629(16) 0.0272(5) Uani 1 1 d . . . . .
H4 H 0.408061 0.652717 0.532619 0.033 Uiso 1 1 calc R . . . .
C5 C 0.2841(3) 0.65243(16) 0.63570(18) 0.0349(6) Uani 1 1 d . . . . .
H5 H 0.202952 0.649782 0.598744 0.042 Uiso 1 1 calc R . . . .
C6 C 0.2790(3) 0.65407(17) 0.72829(18) 0.0367(6) Uani 1 1 d . . . . .
H6 H 0.194895 0.651979 0.754858 0.044 Uiso 1 1 calc R . . . .
C7 C 0.3980(3) 0.65880(15) 0.78231(17) 0.0316(6) Uani 1 1 d . . . . .
H7 H 0.395133 0.659890 0.845951 0.038 Uiso 1 1 calc R . . . .
C8 C 0.6403(2) 0.66159(14) 0.48046(15) 0.0226(5) Uani 1 1 d . . . . .
C9 C 0.6647(2) 0.58944(15) 0.42274(16) 0.0284(5) Uani 1 1 d . . . . .
H9 H 0.712041 0.537178 0.445355 0.034 Uiso 1 1 calc R . . . .
C10 C 0.6204(3) 0.59316(17) 0.33239(16) 0.0364(6) Uani 1 1 d . . . . .
H10 H 0.638769 0.543901 0.293526 0.044 Uiso 1 1 calc R . . . .
C11 C 0.5498(3) 0.66811(18) 0.29892(17) 0.0382(6) Uani 1 1 d . . . . .
H11 H 0.517869 0.669742 0.237466 0.046 Uiso 1 1 calc R . . . .
C12 C 0.5257(3) 0.74075(17) 0.35481(17) 0.0352(6) Uani 1 1 d . . . . .
H12 H 0.477171 0.792387 0.331879 0.042 Uiso 1 1 calc R . . . .
C13 C 0.5724(2) 0.73810(16) 0.44407(16) 0.0301(6) Uani 1 1 d . . . . .
H13 H 0.558151 0.789208 0.481572 0.036 Uiso 1 1 calc R . . . .
C14 C 0.7764(2) 0.77101(14) 0.60522(14) 0.0211(5) Uani 1 1 d . . . . .
C15 C 0.8848(2) 0.78252(15) 0.55191(15) 0.0264(5) Uani 1 1 d . . . . .
H15 H 0.915662 0.732670 0.517993 0.032 Uiso 1 1 calc R . . . .
C16 C 0.9478(3) 0.86663(16) 0.54825(16) 0.0317(6) Uani 1 1 d . . . . .
H16 H 1.024331 0.873799 0.514014 0.038 Uiso 1 1 calc R . . . .
C17 C 0.8990(3) 0.94028(16) 0.59466(16) 0.0346(6) Uani 1 1 d . . . . .
H17 H 0.941053 0.998245 0.591275 0.042 Uiso 1 1 calc R . . . .
C18 C 0.7890(3) 0.92957(15) 0.64594(16) 0.0333(6) Uani 1 1 d . . . . .
H18 H 0.754744 0.980420 0.676797 0.040 Uiso 1 1 calc R . . . .
C19 C 0.7286(2) 0.84445(14) 0.65233(15) 0.0275(5) Uani 1 1 d . . . . .
H19 H 0.654717 0.836682 0.688878 0.033 Uiso 1 1 calc R . . . .
C20 C 0.7878(2) 0.56055(14) 0.61669(14) 0.0209(5) Uani 1 1 d . . . . .
C21 C 0.7240(2) 0.47597(14) 0.60763(15) 0.0257(5) Uani 1 1 d . . . . .
H21 H 0.629438 0.472769 0.595797 0.031 Uiso 1 1 calc R . . . .
C22 C 0.7997(3) 0.39647(16) 0.61603(16) 0.0310(6) Uani 1 1 d . . . . .
H22 H 0.756580 0.338820 0.609648 0.037 Uiso 1 1 calc R . . . .
C23 C 0.9366(3) 0.40054(16) 0.63350(17) 0.0333(6) Uani 1 1 d . . . . .
H23 H 0.987909 0.345898 0.638043 0.040 Uiso 1 1 calc R . . . .
C24 C 0.9998(3) 0.48459(17) 0.64451(18) 0.0386(6) Uani 1 1 d . . . . .
H24 H 1.094189 0.487443 0.657618 0.046 Uiso 1 1 calc R . . . .
C25 C 0.9253(2) 0.56432(16) 0.63637(17) 0.0319(6) Uani 1 1 d . . . . .
H25 H 0.968664 0.621760 0.644315 0.038 Uiso 1 1 calc R . . . .

loop_
_atom_site_aniso_label
_atom_site_aniso_U_11
_atom_site_aniso_U_22
_atom_site_aniso_U_33
_atom_site_aniso_U_23
_atom_site_aniso_U_13
_atom_site_aniso_U_12
P1 0.0200(3) 0.0195(3) 0.0239(3) -0.0005(2) 0.0007(2) -0.0005(2)
O1 0.0273(9) 0.0302(9) 0.0252(8) 0.0005(7) 0.0013(7) -0.0047(7)
O2 0.0442(11) 0.0356(9) 0.0217(9) 0.0011(7) 0.0039(8) -0.0036(8)
C1 0.0322(14) 0.0148(10) 0.0262(12) -0.0009(9) 0.0044(10) -0.0027(10)
C2 0.0261(13) 0.0154(10) 0.0286(12) -0.0019(9) 0.0047(10) -0.0007(9)
C3 0.0211(12) 0.0179(10) 0.0266(12) -0.0020(9) 0.0047(9) -0.0009(9)
C4 0.0237(13) 0.0267(12) 0.0313(13) -0.0027(10) 0.0015(10) -0.0029(10)
C5 0.0220(13) 0.0368(14) 0.0456(16) -0.0050(12) 0.0004(11) -0.0021(11)
C6 0.0255(14) 0.0402(14) 0.0458(16) -0.0084(12) 0.0141(12) -0.0019(12)
C7 0.0349(15) 0.0314(13) 0.0296(13) -0.0067(11) 0.0111(11) -0.0030(11)
C8 0.0169(11) 0.0246(11) 0.0263(12) 0.0014(10) 0.0014(9) -0.0027(9)
C9 0.0287(14) 0.0274(12) 0.0287(13) -0.0012(10) -0.0010(10) -0.0007(10)
C10 0.0434(17) 0.0409(15) 0.0246(13) -0.0036(11) -0.0010(11) -0.0057(12)
C11 0.0381(16) 0.0497(16) 0.0254(13) 0.0068(12) -0.0085(11) -0.0132(13)
C12 0.0273(14) 0.0380(14) 0.0397(15) 0.0134(12) -0.0038(12) -0.0040(11)
C13 0.0281(14) 0.0281(13) 0.0340(14) 0.0024(11) 0.0002(11) 0.0033(10)
C14 0.0215(12) 0.0222(11) 0.0192(11) 0.0007(9) -0.0010(9) -0.0030(9)
C15 0.0324(14) 0.0247(11) 0.0223(12) -0.0010(10) 0.0036(10) -0.0018(10)
C16 0.0371(15) 0.0326(13) 0.0257(13) 0.0060(10) 0.0048(11) -0.0079(11)
C17 0.0494(18) 0.0244(12) 0.0301(14) 0.0047(10) 0.0029(12) -0.0084(11)
C18 0.0469(17) 0.0229(12) 0.0301(14) -0.0015(10) 0.0020(12) 0.0011(11)
C19 0.0320(14) 0.0245(12) 0.0263(12) -0.0004(10) 0.0051(10) 0.0009(10)
C20 0.0220(12) 0.0235(11) 0.0174(11) -0.0006(9) 0.0026(9) 0.0016(9)
C21 0.0240(13) 0.0243(12) 0.0281(13) 0.0029(10) -0.0029(10) -0.0019(10)
C22 0.0382(15) 0.0215(12) 0.0325(14) 0.0018(10) -0.0034(11) 0.0000(10)
C23 0.0371(16) 0.0275(13) 0.0356(14) 0.0059(11) 0.0044(12) 0.0105(11)
C24 0.0224(14) 0.0381(14) 0.0552(17) 0.0063(13) 0.0002(12) 0.0029(11)
C25 0.0231(14) 0.0266(12) 0.0455(15) 0.0022(11) -0.0008(11) -0.0027(10)

loop_
_atom_type_symbol
_atom_type_description
_atom_type_scat_dispersion_real
_atom_type_scat_dispersion_imag
_atom_type_scat_source
C C 0.0033 0.0016 'International Tables Vol C Tables 4.2.6.8 and 6.1.1.4'
H H 0.0000 0.0000 'International Tables Vol C Tables 4.2.6.8 and 6.1.1.4'
O O 0.0106 0.0060 'International Tables Vol C Tables 4.2.6.8 and 6.1.1.4'
P P 0.1023 0.0942 'International Tables Vol C Tables 4.2.6.8 and 6.1.1.4'

loop_
_geom_angle_atom_site_label_1
_geom_angle_atom_site_label_2
_geom_angle_atom_site_label_3
_geom_angle
_geom_angle_site_symmetry_1
_geom_angle_site_symmetry_3
_geom_angle_publ_flag
C3 P1 C8 101.75(10) . . ?
C14 P1 C3 117.10(10) . . ?
C14 P1 C8 97.62(10) . . ?
C20 P1 C3 115.36(10) . . ?
C20 P1 C8 102.75(10) . . ?
C20 P1 C14 117.45(10) . . ?
O1 C1 C2 112.19(19) . . ?
O2 C1 O1 127.4(2) . . ?
O2 C1 C2 120.4(2) . . ?
C3 C2 C1 117.5(2) . . ?
C7 C2 C1 122.2(2) . . ?
C7 C2 C3 120.3(2) . . ?
C2 C3 P1 118.92(17) . . ?
C4 C3 P1 122.04(18) . . ?
C4 C3 C2 119.0(2) . . ?
C3 C4 H4 119.9 . . ?
C5 C4 C3 120.2(2) . . ?
C5 C4 H4 119.9 . . ?
C4 C5 H5 119.6 . . ?
C6 C5 C4 120.8(2) . . ?
C6 C5 H5 119.6 . . ?
C5 C6 H6 120.3 . . ?
C5 C6 C7 119.5(2) . . ?
C7 C6 H6 120.3 . . ?
C2 C7 C6 120.3(2) . . ?
C2 C7 H7 119.9 . . ?
C6 C7 H7 119.9 . . ?
C9 C8 P1 124.64(17) . . ?
C9 C8 C13 117.9(2) . . ?
C13 C8 P1 117.49(17) . . ?
C8 C9 H9 119.7 . . ?
C10 C9 C8 120.7(2) . . ?
C10 C9 H9 119.7 . . ?
C9 C10 H10 119.9 . . ?
C11 C10 C9 120.3(2) . . ?
C11 C10 H10 119.9 . . ?
C10 C11 H11 120.0 . . ?
C10 C11 C12 120.0(2) . . ?
C12 C11 H11 120.0 . . ?
C11 C12 H12 120.1 . . ?
C13 C12 C11 119.8(2) . . ?
C13 C12 H12 120.1 . . ?
C8 C13 H13 119.3 . . ?
C12 C13 C8 121.3(2) . . ?
C12 C13 H13 119.3 . . ?
C15 C14 P1 118.85(17) . . ?
C19 C14 P1 120.79(18) . . ?
C19 C14 C15 120.0(2) . . ?
C14 C15 H15 120.0 . . ?
C16 C15 C14 120.1(2) . . ?
C16 C15 H15 120.0 . . ?
C15 C16 H16 120.1 . . ?
C15 C16 C17 119.8(2) . . ?
C17 C16 H16 120.1 . . ?
C16 C17 H17 119.9 . . ?
C18 C17 C16 120.2(2) . . ?
C18 C17 H17 119.9 . . ?
C17 C18 H18 120.0 . . ?
C17 C18 C19 120.1(2) . . ?
C19 C18 H18 120.0 . . ?
C14 C19 C18 119.8(2) . . ?
C14 C19 H19 120.1 . . ?
C18 C19 H19 120.1 . . ?
C21 C20 P1 118.80(17) . . ?
C25 C20 P1 121.53(17) . . ?
C25 C20 C21 119.7(2) . . ?
C20 C21 H21 120.2 . . ?
C22 C21 C20 119.6(2) . . ?
C22 C21 H21 120.2 . . ?
C21 C22 H22 119.7 . . ?
C23 C22 C21 120.6(2) . . ?
C23 C22 H22 119.7 . . ?
C22 C23 H23 120.0 . . ?
C22 C23 C24 119.9(2) . . ?
C24 C23 H23 120.0 . . ?
C23 C24 H24 120.0 . . ?
C25 C24 C23 120.0(2) . . ?
C25 C24 H24 120.0 . . ?
C20 C25 C24 120.2(2) . . ?
C20 C25 H25 119.9 . . ?
C24 C25 H25 119.9 . . ?

loop_
_geom_bond_atom_site_label_1
_geom_bond_atom_site_label_2
_geom_bond_distance
_geom_bond_site_symmetry_2
_geom_bond_publ_flag
P1 C3 1.815(2) . ?
P1 C8 1.838(2) . ?
P1 C14 1.812(2) . ?
P1 C20 1.803(2) . ?
O1 C1 1.274(3) . ?
O2 C1 1.235(3) . ?
C1 C2 1.509(3) . ?
C2 C3 1.402(3) . ?
C2 C7 1.383(3) . ?
C3 C4 1.394(3) . ?
C4 H4 0.9500 . ?
C4 C5 1.383(3) . ?
C5 H5 0.9500 . ?
C5 C6 1.383(4) . ?
C6 H6 0.9500 . ?
C6 C7 1.393(4) . ?
C7 H7 0.9500 . ?
C8 C9 1.393(3) . ?
C8 C13 1.401(3) . ?
C9 H9 0.9500 . ?
C9 C10 1.390(3) . ?
C10 H10 0.9500 . ?
C10 C11 1.380(4) . ?
C11 H11 0.9500 . ?
C11 C12 1.381(4) . ?
C12 H12 0.9500 . ?
C12 C13 1.381(3) . ?
C13 H13 0.9500 . ?
C14 C15 1.392(3) . ?
C14 C19 1.386(3) . ?
C15 H15 0.9500 . ?
C15 C16 1.386(3) . ?
C16 H16 0.9500 . ?
C16 C17 1.386(3) . ?
C17 H17 0.9500 . ?
C17 C18 1.385(4) . ?
C18 H18 0.9500 . ?
C18 C19 1.391(3) . ?
C19 H19 0.9500 . ?
C20 C21 1.395(3) . ?
C20 C25 1.386(3) . ?
C21 H21 0.9500 . ?
C21 C22 1.389(3) . ?
C22 H22 0.9500 . ?
C22 C23 1.375(4) . ?
C23 H23 0.9500 . ?
C23 C24 1.388(3) . ?
C24 H24 0.9500 . ?
C24 C25 1.386(3) . ?
C25 H25 0.9500 . ?

loop_
_platon_squeeze_void_nr
_platon_squeeze_void_average_x
_platon_squeeze_void_average_y
_platon_squeeze_void_average_z
_platon_squeeze_void_volume
_platon_squeeze_void_count_electrons
_platon_squeeze_void_content
1 0.000 0.500 1.000 199 41 ' '
2 0.500 0.000 0.500 199 41 ' '
